data_7054171
loop_
_publ_author_name
'Siddle, Jamie S.'
'Ward, Richard M.'
'Collings, Jonathan C.'
'Rutter, Simon R.'
'Porr\'es, Laurent'
'Applegarth, Lucas'
'Beeby, Andrew'
'Batsanov, Andrei S.'
'Thompson, Amber L.'
'Howard, Judith A. K.'
'Boucekkine, Abdou'
'Costuas, Karine'
'Halet, Jean-Fran\,cois'
'Marder, Todd B.'

_publ_section_title
;
 Synthesis, photophysics and molecular structures of luminescent
 2,5-bis(phenylethynyl)thiophenes (BPETs)
;
_journal_issue 6
_journal_name_full 'New Journal of Chemistry'
_journal_page_first 841
_journal_page_last 851
_journal_paper_doi 10.1039/b701172e
_journal_volume 31
_journal_year 2007
_chemical_formula_moiety 'C20 H2 F10 S'
_chemical_formula_sum 'C20 H2 F10 S'
_chemical_formula_weight 464.28
_chemical_melting_point 428(1)
_chemical_name_systematic
;
2,5-bis(pentafluorophenylethynyl)thiophene
;
_space_group_IT_number 14
_symmetry_cell_setting monoclinic
_symmetry_space_group_name_Hall '-P 2yn'
_symmetry_space_group_name_H-M 'P 1 21/n 1'
_atom_sites_solution_hydrogens difmap
_atom_sites_solution_primary direct
_atom_sites_solution_secondary difmap
_audit_creation_method SHELXL-97
_cell_angle_alpha 90.00
_cell_angle_beta 101.83(1)
_cell_angle_gamma 90.00
_cell_formula_units_Z 4
_cell_length_a 4.9212(7)
_cell_length_b 31.274(4)
_cell_length_c 11.3413(15)
_cell_measurement_reflns_used 7369
_cell_measurement_temperature 120(2)
_cell_measurement_theta_max 27.48
_cell_measurement_theta_min 2.25
_cell_volume 1708.4(4)
_computing_cell_refinement 'SAINT version 6.45A (Bruker, 2003)'
_computing_data_collection 'SMART version 5.049 (Bruker, 1998)'
_computing_data_reduction 'SAINT version 6.45A (Bruker, 2003)'
_computing_molecular_graphics 'SHELXTL version 6.14 (Bruker, 2003)'
_computing_publication_material 'SHELXTL version 6.14 (Bruker, 2003)'
_computing_structure_refinement 'SHELXTL version 6.14 (Bruker, 2003)'
_computing_structure_solution 'SHELXTL version 6.14 (Bruker, 2003)'
_diffrn_ambient_temperature 120(2)
_diffrn_detector_area_resol_mean 8
_diffrn_measured_fraction_theta_full 0.996
_diffrn_measured_fraction_theta_max 0.996
_diffrn_measurement_device_type 'Siemens SMART 1K CCD area detector'
_diffrn_measurement_method '\w scans'
_diffrn_radiation_monochromator graphite
_diffrn_radiation_source 'fine-focus sealed tube'
_diffrn_radiation_type MoK\a
_diffrn_radiation_wavelength 0.71073
_diffrn_reflns_av_R_equivalents 0.0387
_diffrn_reflns_av_sigmaI/netI 0.0340
_diffrn_reflns_limit_h_max 6
_diffrn_reflns_limit_h_min -6
_diffrn_reflns_limit_k_max 40
_diffrn_reflns_limit_k_min -40
_diffrn_reflns_limit_l_max 14
_diffrn_reflns_limit_l_min -14
_diffrn_reflns_number 16756
_diffrn_reflns_theta_full 27.50
_diffrn_reflns_theta_max 27.50
_diffrn_reflns_theta_min 1.30
_diffrn_standards_number 0
_exptl_absorpt_coefficient_mu 0.299
_exptl_absorpt_correction_type none
_exptl_crystal_colour yellow
_exptl_crystal_density_diffrn 1.805
_exptl_crystal_density_method 'not measured'
_exptl_crystal_description prism
_exptl_crystal_F_000 912
_exptl_crystal_size_max 0.28
_exptl_crystal_size_mid 0.12
_exptl_crystal_size_min 0.06
_refine_diff_density_max 0.340
_refine_diff_density_min -0.337
_refine_diff_density_rms 0.059
_refine_ls_extinction_method none
_refine_ls_goodness_of_fit_ref 1.099
_refine_ls_hydrogen_treatment refall
_refine_ls_matrix_type full
_refine_ls_number_parameters 288
_refine_ls_number_reflns 3921
_refine_ls_number_restraints 0
_refine_ls_restrained_S_all 1.099
_refine_ls_R_factor_all 0.0652
_refine_ls_R_factor_gt 0.0474
_refine_ls_shift/su_max 0.001
_refine_ls_shift/su_mean 0.000
_refine_ls_structure_factor_coef Fsqd
_refine_ls_weighting_details 'calc w=1/[\s^2^(Fo^2^)+(0.0423P)^2^+1.3509P] where P=(Fo^2^+2Fc^2^)/3'
_refine_ls_weighting_scheme calc
_refine_ls_wR_factor_gt 0.1028
_refine_ls_wR_factor_ref 0.1100
_reflns_number_gt 3129
_reflns_number_total 3921
_reflns_threshold_expression I>2\s(I)
_cod_data_source_file b701172e.txt
_cod_data_source_block (2)
_cod_depositor_comments
;
The following automatic conversions were performed:

'_symmetry_cell_setting' value 'Monoclinic' changed to 'monoclinic'
according to
/usr/data/users/saulius/automatic-downloads/retrospective/RSC/lib/dictionaries/cif_core.dic
dictionary named 'cif_core.dic' version 2.4.2 from 2011-04-26.

Automatic conversion script
Id: cif_fix_values 2281 2013-09-26 08:29:07Z andrius 
;
_cod_original_sg_symbol_H-M 'P 21/n '
_cod_database_code 7054171

loop_
_symmetry_equiv_pos_as_xyz
'x, y, z'
'-x+1/2, y+1/2, -z+1/2'
'-x, -y, -z'
'x-1/2, -y-1/2, z-1/2'

loop_
_atom_site_label
_atom_site_type_symbol
_atom_site_fract_x
_atom_site_fract_y
_atom_site_fract_z
_atom_site_U_iso_or_equiv
_atom_site_adp_type
_atom_site_occupancy
_atom_site_symmetry_multiplicity
_atom_site_calc_flag
S1 S 0.14702(12) 0.664049(17) 0.35560(5) 0.02278(14) Uani 1 1 d
C2 C 0.0143(4) 0.67351(7) 0.4825(2) 0.0210(4) Uani 1 1 d
C3 C 0.1134(5) 0.64478(8) 0.5722(2) 0.0286(5) Uani 1 1 d
H3 H 0.065(6) 0.6458(9) 0.648(3) 0.033(7) Uiso 1 1 d
C4 C 0.2975(5) 0.61515(8) 0.5389(2) 0.0283(5) Uani 1 1 d
H4 H 0.390(5) 0.5947(9) 0.587(2) 0.029(7) Uiso 1 1 d
C5 C 0.3377(5) 0.62125(7) 0.4234(2) 0.0222(5) Uani 1 1 d
C6 C -0.1743(4) 0.70749(7) 0.48535(19) 0.0220(5) Uani 1 1 d
C7 C -0.3352(4) 0.73587(7) 0.48778(19) 0.0214(4) Uani 1 1 d
C8 C 0.5097(5) 0.59644(7) 0.3636(2) 0.0243(5) Uani 1 1 d
C9 C 0.6558(5) 0.57482(7) 0.3165(2) 0.0245(5) Uani 1 1 d
C11 C -0.5311(4) 0.76922(7) 0.48911(19) 0.0199(4) Uani 1 1 d
C12 C -0.6096(5) 0.79688(8) 0.3919(2) 0.0253(5) Uani 1 1 d
C13 C -0.8022(5) 0.82863(8) 0.3918(2) 0.0308(5) Uani 1 1 d
C14 C -0.9245(5) 0.83344(8) 0.4894(2) 0.0300(5) Uani 1 1 d
C15 C -0.8512(5) 0.80710(8) 0.5875(2) 0.0281(5) Uani 1 1 d
C16 C -0.6568(5) 0.77551(7) 0.5870(2) 0.0234(5) Uani 1 1 d
C21 C 0.8312(4) 0.54657(7) 0.2671(2) 0.0231(5) Uani 1 1 d
C22 C 0.9571(5) 0.55818(7) 0.1730(2) 0.0244(5) Uani 1 1 d
C23 C 1.1318(5) 0.53097(8) 0.1281(2) 0.0267(5) Uani 1 1 d
C24 C 1.1825(5) 0.49065(8) 0.1769(2) 0.0310(5) Uani 1 1 d
C25 C 1.0597(5) 0.47790(7) 0.2696(2) 0.0327(6) Uani 1 1 d
C26 C 0.8855(5) 0.50545(7) 0.3135(2) 0.0273(5) Uani 1 1 d
F12 F -0.4908(3) 0.79270(5) 0.29635(13) 0.0398(4) Uani 1 1 d
F13 F -0.8683(4) 0.85502(6) 0.29682(16) 0.0516(5) Uani 1 1 d
F14 F -1.1149(3) 0.86397(5) 0.48883(17) 0.0487(5) Uani 1 1 d
F15 F -0.9729(3) 0.81161(5) 0.68190(14) 0.0439(4) Uani 1 1 d
F16 F -0.5897(3) 0.75008(5) 0.68308(12) 0.0340(3) Uani 1 1 d
F22 F 0.9143(3) 0.59704(4) 0.12437(13) 0.0341(3) Uani 1 1 d
F23 F 1.2543(3) 0.54328(5) 0.03919(13) 0.0379(4) Uani 1 1 d
F24 F 1.3507(3) 0.46382(5) 0.13359(16) 0.0449(4) Uani 1 1 d
F25 F 1.1072(4) 0.43864(5) 0.31613(17) 0.0515(5) Uani 1 1 d
F26 F 0.7632(3) 0.49209(5) 0.40198(14) 0.0397(4) Uani 1 1 d

loop_
_atom_site_aniso_label
_atom_site_aniso_U_11
_atom_site_aniso_U_22
_atom_site_aniso_U_33
_atom_site_aniso_U_23
_atom_site_aniso_U_13
_atom_site_aniso_U_12
S1 0.0247(3) 0.0192(3) 0.0262(3) -0.0011(2) 0.0094(2) 0.0013(2)
C2 0.0214(11) 0.0156(10) 0.0270(11) -0.0051(8) 0.0076(9) -0.0010(8)
C3 0.0346(13) 0.0258(12) 0.0270(12) -0.0028(10) 0.0101(10) 0.0042(10)
C4 0.0320(13) 0.0207(11) 0.0316(12) 0.0014(10) 0.0055(10) 0.0062(10)
C5 0.0215(11) 0.0147(10) 0.0308(12) -0.0051(9) 0.0063(9) -0.0005(8)
C6 0.0229(11) 0.0187(11) 0.0246(11) -0.0037(8) 0.0055(9) -0.0030(9)
C7 0.0224(11) 0.0186(10) 0.0239(11) -0.0031(9) 0.0067(9) -0.0025(9)
C8 0.0224(11) 0.0192(11) 0.0314(12) -0.0048(9) 0.0060(9) -0.0034(9)
C9 0.0222(11) 0.0206(11) 0.0301(11) -0.0028(9) 0.0040(9) -0.0015(9)
C11 0.0194(10) 0.0150(10) 0.0255(11) -0.0043(8) 0.0049(8) -0.0010(8)
C12 0.0259(12) 0.0265(12) 0.0246(11) -0.0010(9) 0.0079(9) -0.0011(9)
C13 0.0336(13) 0.0212(12) 0.0346(13) 0.0038(10) -0.0004(10) 0.0029(10)
C14 0.0212(11) 0.0197(11) 0.0469(15) -0.0099(10) 0.0018(10) 0.0040(9)
C15 0.0219(11) 0.0304(13) 0.0342(13) -0.0141(10) 0.0109(10) -0.0046(9)
C16 0.0248(11) 0.0209(11) 0.0249(11) -0.0025(9) 0.0065(9) -0.0033(9)
C21 0.0189(11) 0.0189(10) 0.0303(12) -0.0062(9) 0.0021(9) 0.0000(8)
C22 0.0250(11) 0.0179(10) 0.0289(12) -0.0053(9) 0.0022(9) -0.0012(9)
C23 0.0252(12) 0.0266(12) 0.0288(11) -0.0096(10) 0.0069(9) -0.0032(9)
C24 0.0240(12) 0.0256(12) 0.0439(14) -0.0136(11) 0.0084(10) 0.0041(9)
C25 0.0330(13) 0.0176(11) 0.0467(15) -0.0002(10) 0.0067(11) 0.0069(10)
C26 0.0270(12) 0.0220(11) 0.0340(13) 0.0000(10) 0.0089(10) 0.0001(9)
F12 0.0483(9) 0.0464(9) 0.0284(8) 0.0068(7) 0.0166(7) 0.0072(7)
F13 0.0565(11) 0.0414(10) 0.0518(10) 0.0197(8) -0.0008(8) 0.0131(8)
F14 0.0310(8) 0.0310(8) 0.0812(13) -0.0142(8) 0.0051(8) 0.0122(7)
F15 0.0386(9) 0.0531(10) 0.0471(9) -0.0198(8) 0.0252(7) -0.0011(7)
F16 0.0436(9) 0.0335(8) 0.0276(7) 0.0048(6) 0.0138(6) -0.0007(6)
F22 0.0437(9) 0.0220(7) 0.0381(8) 0.0032(6) 0.0117(7) 0.0041(6)
F23 0.0427(9) 0.0383(9) 0.0377(8) -0.0086(7) 0.0201(7) -0.0042(7)
F24 0.0378(9) 0.0345(8) 0.0668(11) -0.0164(8) 0.0215(8) 0.0098(7)
F25 0.0581(11) 0.0231(8) 0.0779(12) 0.0128(8) 0.0248(9) 0.0157(7)
F26 0.0468(9) 0.0285(8) 0.0495(9) 0.0071(7) 0.0229(7) 0.0029(7)

loop_
_atom_type_symbol
_atom_type_description
_atom_type_scat_dispersion_real
_atom_type_scat_dispersion_imag
_atom_type_scat_source
C C 0.0033 0.0016 'International Tables Vol C Tables 4.2.6.8 and 6.1.1.4'
H H 0.0000 0.0000 'International Tables Vol C Tables 4.2.6.8 and 6.1.1.4'
F F 0.0171 0.0103 'International Tables Vol C Tables 4.2.6.8 and 6.1.1.4'
S S 0.1246 0.1234 'International Tables Vol C Tables 4.2.6.8 and 6.1.1.4'

loop_
_geom_angle_atom_site_label_1
_geom_angle_atom_site_label_2
_geom_angle_atom_site_label_3
_geom_angle
C5 S1 C2 91.47(11)
C3 C2 C6 127.6(2)
C3 C2 S1 111.68(17)
C6 C2 S1 120.71(17)
C2 C3 C4 112.6(2)
C2 C3 H3 122.5(17)
C4 C3 H3 124.8(17)
C5 C4 C3 113.1(2)
C5 C4 H4 121.2(17)
C3 C4 H4 125.7(17)
C4 C5 C8 126.5(2)
C4 C5 S1 111.15(17)
C8 C5 S1 122.33(18)
C7 C6 C2 179.4(2)
C6 C7 C11 178.9(2)
C9 C8 C5 177.9(3)
C8 C9 C21 175.7(3)
C16 C11 C12 116.6(2)
C16 C11 C7 121.7(2)
C12 C11 C7 121.7(2)
F12 C12 C13 119.1(2)
F12 C12 C11 118.9(2)
C13 C12 C11 122.0(2)
F13 C13 C14 120.3(2)
F13 C13 C12 119.9(2)
C14 C13 C12 119.7(2)
F14 C14 C13 119.8(2)
F14 C14 C15 120.0(2)
C13 C14 C15 120.2(2)
F15 C15 C14 120.0(2)
F15 C15 C16 120.4(2)
C14 C15 C16 119.6(2)
F16 C16 C15 118.7(2)
F16 C16 C11 119.4(2)
C15 C16 C11 121.9(2)
C22 C21 C26 116.8(2)
C22 C21 C9 122.8(2)
C26 C21 C9 120.5(2)
F22 C22 C23 117.8(2)
F22 C22 C21 120.0(2)
C23 C22 C21 122.2(2)
F23 C23 C24 119.7(2)
F23 C23 C22 120.9(2)
C24 C23 C22 119.4(2)
F24 C24 C25 120.0(2)
F24 C24 C23 120.0(2)
C25 C24 C23 120.0(2)
F25 C25 C24 119.9(2)
F25 C25 C26 120.2(2)
C24 C25 C26 119.9(2)
F26 C26 C25 119.0(2)
F26 C26 C21 119.3(2)
C25 C26 C21 121.7(2)

loop_
_geom_bond_atom_site_label_1
_geom_bond_atom_site_label_2
_geom_bond_distance
S1 C5 1.723(2)
S1 C2 1.723(2)
C2 C3 1.370(3)
C2 C6 1.416(3)
C3 C4 1.401(3)
C3 H3 0.94(3)
C4 C5 1.377(3)
C4 H4 0.90(3)
C5 C8 1.419(3)
C6 C7 1.193(3)
C7 C11 1.422(3)
C8 C9 1.190(3)
C9 C21 1.427(3)
C11 C16 1.391(3)
C11 C12 1.393(3)
C12 F12 1.339(3)
C12 C13 1.373(3)
C13 F13 1.343(3)
C13 C14 1.372(4)
C14 F14 1.337(3)
C14 C15 1.372(4)
C15 F15 1.337(3)
C15 C16 1.376(3)
C16 F16 1.335(3)
C21 C22 1.387(3)
C21 C26 1.394(3)
C22 F22 1.333(3)
C22 C23 1.380(3)
C23 F23 1.333(3)
C23 C24 1.379(4)
C24 F24 1.341(3)
C24 C25 1.375(4)
C25 F25 1.338(3)
C25 C26 1.378(3)
C26 F26 1.339(3)
